data_1558306
loop_
_publ_author_name
'Labella, Jorge'
'Dur\'an-Sampedro, Gonzalo'
'Mart\'inez-D\'iaz, M. Victoria'
'Torres, Tom\'as'

_publ_section_title
;
 Annulative \p-extension of BODIPYs made easy via gold(i)-catalyzed
 cycloisomerization
;
_journal_issue 39
_journal_name_full 'Chemical Science'
_journal_page_first 10778
_journal_page_last 10785
_journal_paper_doi 10.1039/D0SC01054E
_journal_volume 11
_journal_year 2020
_chemical_formula_sum 'C44 H33 B F2 N2'
_chemical_formula_weight 638.53
_chemical_name_common JL376_1_250K
_space_group_crystal_system monoclinic
_space_group_IT_number 14
_space_group_name_Hall '-P 2ybc'
_space_group_name_H-M_alt 'P 1 21/c 1'
_atom_sites_solution_hydrogens geom
_audit_update_record
;
2020-02-20 deposited with the CCDC.	2020-06-09 downloaded from the CCDC.
;
_cell_angle_alpha 90
_cell_angle_beta 115.8809(10)
_cell_angle_gamma 90
_cell_formula_units_Z 8
_cell_length_a 12.5426(5)
_cell_length_b 41.2031(15)
_cell_length_c 13.9741(5)
_cell_measurement_reflns_used 9539
_cell_measurement_temperature 250.(2)
_cell_measurement_theta_max 24.4002
_cell_measurement_theta_min 2.6773
_cell_volume 6497.4(4)
_computing_cell_refinement 'Bruker SAINT'
_computing_data_collection 'Bruker APEX2'
_computing_data_reduction 'Bruker SAINT'
_computing_molecular_graphics 'Bruker SHELXTL'
_computing_publication_material 'Bruker SHELXTL'
_computing_structure_refinement 'SHELXL-2014 (Sheldrick 2014)'
_computing_structure_solution 'SHELXS-97 (Sheldrick 2008)'
_diffrn_ambient_temperature 250.(2)
_diffrn_detector_area_resol_mean 8.3333
_diffrn_measured_fraction_theta_full 0.999
_diffrn_measured_fraction_theta_max 0.999
_diffrn_measurement_device_type 'Bruker Kappa Apex II'
_diffrn_measurement_method '\f and \w scans'
_diffrn_radiation_type 'Mo K\a'
_diffrn_radiation_wavelength 0.71073
_diffrn_reflns_av_R_equivalents 0.0523
_diffrn_reflns_av_unetI/netI 0.0300
_diffrn_reflns_limit_h_max 15
_diffrn_reflns_limit_h_min -14
_diffrn_reflns_limit_k_max 49
_diffrn_reflns_limit_k_min -49
_diffrn_reflns_limit_l_max 16
_diffrn_reflns_limit_l_min -16
_diffrn_reflns_number 131931
_diffrn_reflns_theta_full 25.35
_diffrn_reflns_theta_max 25.35
_diffrn_reflns_theta_min 0.99
_exptl_absorpt_coefficient_mu 0.083
_exptl_absorpt_correction_T_max 0.99
_exptl_absorpt_correction_T_min 0.94
_exptl_absorpt_correction_type multi-scan
_exptl_absorpt_process_details sadabs
_exptl_crystal_colour 'dark blue-purple'
_exptl_crystal_density_diffrn 1.306
_exptl_crystal_density_method 'not measured'
_exptl_crystal_description prismatic
_exptl_crystal_F_000 2672
_exptl_crystal_size_max 0.195
_exptl_crystal_size_mid 0.116
_exptl_crystal_size_min 0.100
_refine_diff_density_max 0.385
_refine_diff_density_min -0.322
_refine_ls_extinction_method none
_refine_ls_goodness_of_fit_ref 1.039
_refine_ls_hydrogen_treatment constr
_refine_ls_matrix_type full
_refine_ls_number_parameters 893
_refine_ls_number_reflns 11877
_refine_ls_number_restraints 0
_refine_ls_restrained_S_all 1.039
_refine_ls_R_factor_all 0.0862
_refine_ls_R_factor_gt 0.0466
_refine_ls_shift/su_max 0.001
_refine_ls_shift/su_mean 0.000
_refine_ls_structure_factor_coef Fsqd
_refine_ls_weighting_details 'w=1/[\s^2^(Fo^2^)+(0.1251P)^2^+0.0648P] where P=(Fo^2^+2Fc^2^)/3'
_refine_ls_weighting_scheme calc
_refine_ls_wR_factor_gt 0.1442
_refine_ls_wR_factor_ref 0.1878
_reflns_number_gt 7903
_reflns_number_total 11877
_reflns_threshold_expression 'I > 2\s(I)'
_cod_data_source_file d0sc01054e2.cif
_cod_data_source_block 02809JorgeLabella
_cod_depositor_comments 'Adding full bibliography for 1558304--1558314.cif.'
_cod_database_code 1558306

loop_
_space_group_symop_operation_xyz
'x, y, z'
'-x, y+1/2, -z+1/2'
'-x, -y, -z'
'x, -y-1/2, z-1/2'

loop_
_atom_site_type_symbol
_atom_site_label
_atom_site_fract_x
_atom_site_fract_y
_atom_site_fract_z
_atom_site_U_iso_or_equiv
_atom_site_adp_type
_atom_site_calc_flag
_atom_site_refinement_flags_adp
_atom_site_refinement_flags_occupancy
_atom_site_refinement_flags_posn
_atom_site_occupancy
_atom_site_disorder_assembly
_atom_site_disorder_group
B B1 0.4471(2) 0.54223(6) 0.2375(2) 0.0396(6) Uani d . . . 1 . .
B B2 0.1851(2) 0.31397(6) 0.4779(2) 0.0449(6) Uani d . . . 1 . .
C C1 0.23664(19) 0.51445(5) 0.18701(17) 0.0381(5) Uani d . . . 1 . .
C C2 0.19121(19) 0.48174(5) 0.17043(16) 0.0374(5) Uani d . . . 1 . .
C C3 0.28399(18) 0.46212(5) 0.17772(17) 0.0379(5) Uani d . . . 1 . .
H H3 0.2808 0.4395 0.1682 0.045 Uiso calc U . R 1 . .
C C4 0.38302(19) 0.48173(5) 0.20164(17) 0.0369(5) Uani d . . . 1 . .
C C5 0.49528(18) 0.47217(5) 0.21578(16) 0.0358(5) Uani d . . . 1 . .
C C6 0.58780(19) 0.49476(5) 0.24652(16) 0.0371(5) Uani d . . . 1 . .
C C7 0.70612(19) 0.48880(5) 0.27246(17) 0.0394(5) Uani d . . . 1 . .
H H7 0.7393 0.4685 0.27 0.047 Uiso calc U . R 1 . .
C C8 0.76711(19) 0.51809(5) 0.30284(16) 0.0369(5) Uani d . . . 1 . .
C C9 0.67852(19) 0.54218(5) 0.28781(16) 0.0367(5) Uani d . . . 1 . .
C C10 0.1608(2) 0.54155(5) 0.17179(19) 0.0463(6) Uani d . . . 1 . .
C C11 0.0442(2) 0.53399(6) 0.13831(18) 0.0489(6) Uani d . . . 1 . .
H H11 -0.0088 0.5515 0.1233 0.059 Uiso calc U . R 1 . .
C C12 -0.0050(2) 0.50237(6) 0.12383(17) 0.0438(5) Uani d . . . 1 . .
C C13 -0.1287(2) 0.49848(7) 0.08960(19) 0.0545(6) Uani d . . . 1 . .
H H13 -0.1775 0.5169 0.0738 0.065 Uiso calc U . R 1 . .
C C14 -0.1771(2) 0.46875(7) 0.0794(2) 0.0602(7) Uani d . . . 1 . .
H H14 -0.2598 0.4666 0.052 0.072 Uiso calc U . R 1 . .
C C15 -0.1049(2) 0.44060(7) 0.10960(19) 0.0526(6) Uani d . . . 1 . .
C C16 -0.1549(3) 0.40993(8) 0.1105(3) 0.0761(9) Uani d . . . 1 . .
H H16 -0.2374 0.408 0.0853 0.091 Uiso calc U . R 1 . .
C C17 -0.0850(3) 0.38305(8) 0.1474(3) 0.0815(9) Uani d . . . 1 . .
H H17 -0.1196 0.3628 0.147 0.098 Uiso calc U . R 1 . .
C C18 0.0377(3) 0.38564(7) 0.1857(2) 0.0670(8) Uani d . . . 1 . .
H H18 0.0858 0.3672 0.2129 0.08 Uiso calc U . R 1 . .
C C19 0.0880(2) 0.41487(6) 0.1837(2) 0.0536(6) Uani d . . . 1 . .
H H19 0.1707 0.4161 0.2089 0.064 Uiso calc U . R 1 . .
C C20 0.0195(2) 0.44338(6) 0.14470(17) 0.0445(6) Uani d . . . 1 . .
C C21 0.06880(19) 0.47510(5) 0.14616(16) 0.0386(5) Uani d . . . 1 . .
C C22 0.1984(2) 0.57654(6) 0.1868(3) 0.0667(8) Uani d . . . 1 . .
H H22A 0.2274 0.5824 0.1352 0.1 Uiso calc U . R 1 . .
H H22B 0.2609 0.5796 0.2581 0.1 Uiso calc U . R 1 . .
H H22C 0.1312 0.5901 0.1769 0.1 Uiso calc U . R 1 . .
C C23 0.7063(2) 0.57607(5) 0.29890(17) 0.0424(5) Uani d . . . 1 . .
C C24 0.8228(2) 0.58314(6) 0.32843(18) 0.0480(6) Uani d . . . 1 . .
H H24 0.8439 0.6052 0.3356 0.058 Uiso calc U . R 1 . .
C C25 0.9150(2) 0.56028(6) 0.34938(17) 0.0452(6) Uani d . . . 1 . .
C C26 1.0327(2) 0.57168(7) 0.3805(2) 0.0583(7) Uani d . . . 1 . .
H H26 1.0477 0.5941 0.3857 0.07 Uiso calc U . R 1 . .
C C27 1.1227(2) 0.55071(7) 0.4027(2) 0.0631(7) Uani d . . . 1 . .
H H27 1.1991 0.5588 0.42 0.076 Uiso calc U . R 1 . .
C C28 1.1046(2) 0.51691(7) 0.40038(18) 0.0512(6) Uani d . . . 1 . .
C C29 1.2015(2) 0.49509(8) 0.4295(2) 0.0628(7) Uani d . . . 1 . .
H H29 1.2777 0.5035 0.4481 0.075 Uiso calc U . R 1 . .
C C30 1.1871(2) 0.46262(8) 0.4312(2) 0.0641(8) Uani d . . . 1 . .
H H30 1.2522 0.4486 0.4495 0.077 Uiso calc U . R 1 . .
C C31 1.0746(2) 0.45015(7) 0.40536(19) 0.0583(7) Uani d . . . 1 . .
H H31 1.0646 0.4276 0.4084 0.07 Uiso calc U . R 1 . .
C C32 0.9784(2) 0.47012(6) 0.37567(18) 0.0491(6) Uani d . . . 1 . .
H H32 0.9035 0.461 0.3584 0.059 Uiso calc U . R 1 . .
C C33 0.9887(2) 0.50419(6) 0.37026(17) 0.0440(5) Uani d . . . 1 . .
C C34 0.89067(19) 0.52678(5) 0.34007(16) 0.0402(5) Uani d . . . 1 . .
C C35 0.6183(2) 0.60300(5) 0.2741(2) 0.0565(7) Uani d . . . 1 . .
H H35A 0.6598 0.6236 0.2933 0.085 Uiso calc U . R 1 . .
H H35B 0.5726 0.6 0.3142 0.085 Uiso calc U . R 1 . .
H H35C 0.5656 0.6029 0.1986 0.085 Uiso calc U . R 1 . .
C C36 0.51537(17) 0.43806(5) 0.19245(17) 0.0359(5) Uani d . . . 1 . .
C C37 0.5454(2) 0.41401(5) 0.27076(19) 0.0481(6) Uani d . . . 1 . .
C C38 0.5608(2) 0.38253(6) 0.2436(2) 0.0566(7) Uani d . . . 1 . .
H H38 0.5802 0.3662 0.2955 0.068 Uiso calc U . R 1 . .
C C39 0.5489(2) 0.37417(5) 0.1439(2) 0.0503(6) Uani d . . . 1 . .
C C40 0.5201(2) 0.39843(5) 0.0691(2) 0.0496(6) Uani d . . . 1 . .
H H40 0.5128 0.3932 0.001 0.06 Uiso calc U . R 1 . .
C C41 0.50156(19) 0.43025(5) 0.09041(18) 0.0408(5) Uani d . . . 1 . .
C C42 0.5603(3) 0.42227(7) 0.3807(2) 0.0823(9) Uani d . . . 1 . .
H H42A 0.6041 0.4424 0.4038 0.123 Uiso calc U . R 1 . .
H H42B 0.6034 0.405 0.4294 0.123 Uiso calc U . R 1 . .
H H42C 0.483 0.4247 0.3799 0.123 Uiso calc U . R 1 . .
C C43 0.5651(3) 0.33969(6) 0.1165(3) 0.0740(8) Uani d . . . 1 . .
H H43A 0.4947 0.3272 0.1041 0.111 Uiso calc U . R 1 . .
H H43B 0.6331 0.3302 0.1749 0.111 Uiso calc U . R 1 . .
H H43C 0.5778 0.3395 0.0528 0.111 Uiso calc U . R 1 . .
C C44 0.4644(3) 0.45546(6) 0.0043(2) 0.0578(7) Uani d . . . 1 . .
H H44A 0.4531 0.4453 -0.0621 0.087 Uiso calc U . R 1 . .
H H44B 0.5254 0.472 0.0234 0.087 Uiso calc U . R 1 . .
H H44C 0.3908 0.4654 -0.004 0.087 Uiso calc U . R 1 . .
C C45 -0.02361(19) 0.28826(5) 0.44231(17) 0.0401(5) Uani d . . . 1 . .
C C46 -0.07141(18) 0.25590(5) 0.43011(16) 0.0367(5) Uani d . . . 1 . .
C C47 0.02258(18) 0.23535(5) 0.44814(17) 0.0403(5) Uani d . . . 1 . .
H H47 0.019 0.2126 0.4449 0.048 Uiso calc U . R 1 . .
C C48 0.12305(18) 0.25399(5) 0.47190(18) 0.0398(5) Uani d . . . 1 . .
C C49 0.23684(19) 0.24303(5) 0.49570(18) 0.0416(5) Uani d . . . 1 . .
C C50 0.32819(19) 0.26514(5) 0.51396(18) 0.0431(5) Uani d . . . 1 . .
C C51 0.44793(19) 0.25893(5) 0.54634(18) 0.0448(5) Uani d . . . 1 . .
H H51 0.4837 0.2383 0.559 0.054 Uiso calc U . R 1 . .
C C52 0.5056(2) 0.28856(5) 0.55685(18) 0.0439(5) Uani d . . . 1 . .
C C53 0.4135(2) 0.31290(5) 0.52579(18) 0.0438(5) Uani d . . . 1 . .
C C54 -0.0974(2) 0.31605(5) 0.42542(19) 0.0483(6) Uani d . . . 1 . .
C C55 -0.2141(2) 0.30941(6) 0.39533(19) 0.0491(6) Uani d . . . 1 . .
H H55 -0.2649 0.3272 0.3844 0.059 Uiso calc U . R 1 . .
C C56 -0.2661(2) 0.27807(6) 0.37894(17) 0.0444(5) Uani d . . . 1 . .
C C57 -0.3911(2) 0.27509(7) 0.33925(19) 0.0548(6) Uani d . . . 1 . .
H H57 -0.4377 0.2939 0.3278 0.066 Uiso calc U . R 1 . .
C C58 -0.4436(2) 0.24576(7) 0.3179(2) 0.0601(7) Uani d . . . 1 . .
H H58 -0.5267 0.2445 0.2871 0.072 Uiso calc U . R 1 . .
C C59 -0.3758(2) 0.21673(6) 0.34077(18) 0.0502(6) Uani d . . . 1 . .
C C60 -0.4310(2) 0.18592(8) 0.3220(2) 0.0678(8) Uani d . . . 1 . .
H H60 -0.5142 0.1847 0.2904 0.081 Uiso calc U . R 1 . .
C C61 -0.3673(3) 0.15838(7) 0.3481(2) 0.0702(8) Uani d . . . 1 . .
H H61 -0.4057 0.1381 0.3334 0.084 Uiso calc U . R 1 . .
C C62 -0.2446(2) 0.15999(7) 0.3968(2) 0.0663(8) Uani d . . . 1 . .
H H62 -0.1998 0.1408 0.4178 0.08 Uiso calc U . R 1 . .
C C63 -0.1887(2) 0.18923(6) 0.4146(2) 0.0563(7) Uani d . . . 1 . .
H H63 -0.1054 0.1897 0.4477 0.068 Uiso calc U . R 1 . .
C C64 -0.25046(19) 0.21875(6) 0.38525(17) 0.0422(5) Uani d . . . 1 . .
C C65 -0.19588(18) 0.25025(5) 0.39895(16) 0.0383(5) Uani d . . . 1 . .
C C66 -0.0561(3) 0.35072(6) 0.4396(3) 0.0756(9) Uani d . . . 1 . .
H H66A -0.1221 0.365 0.4285 0.113 Uiso calc U . R 1 . .
H H66B -0.0258 0.3559 0.3883 0.113 Uiso calc U . R 1 . .
H H66C 0.0061 0.3537 0.511 0.113 Uiso calc U . R 1 . .
C C67 0.4386(2) 0.34659(6) 0.52249(19) 0.0516(6) Uani d . . . 1 . .
C C68 0.5558(2) 0.35403(6) 0.5618(2) 0.0586(7) Uani d . . . 1 . .
H H68 0.5758 0.3761 0.5662 0.07 Uiso calc U . R 1 . .
C C69 0.6507(2) 0.33131(6) 0.5968(2) 0.0543(6) Uani d . . . 1 . .
C C70 0.7680(3) 0.34351(8) 0.6341(2) 0.0697(8) Uani d . . . 1 . .
H H70 0.7815 0.366 0.6384 0.084 Uiso calc U . R 1 . .
C C71 0.8604(3) 0.32263(9) 0.6636(2) 0.0752(9) Uani d . . . 1 . .
H H71 0.9376 0.331 0.688 0.09 Uiso calc U . R 1 . .
C C72 0.8438(2) 0.28867(8) 0.6586(2) 0.0611(7) Uani d . . . 1 . .
C C73 0.9411(3) 0.26751(10) 0.6875(2) 0.0763(9) Uani d . . . 1 . .
H H73 1.0173 0.2764 0.7097 0.092 Uiso calc U . R 1 . .
C C74 0.9286(2) 0.23486(10) 0.6844(2) 0.0753(9) Uani d . . . 1 . .
H H74 0.995 0.2213 0.7042 0.09 Uiso calc U . R 1 . .
C C75 0.8158(2) 0.22169(8) 0.6515(2) 0.0662(8) Uani d . . . 1 . .
H H75 0.806 0.199 0.6498 0.079 Uiso calc U . R 1 . .
C C76 0.7190(2) 0.24156(7) 0.6215(2) 0.0578(7) Uani d . . . 1 . .
H H76 0.6436 0.2321 0.5984 0.069 Uiso calc U . R 1 . .
C C77 0.7278(2) 0.27561(6) 0.62404(18) 0.0493(6) Uani d . . . 1 . .
C C78 0.6288(2) 0.29774(6) 0.59256(18) 0.0471(6) Uani d . . . 1 . .
C C79 0.3479(3) 0.37307(6) 0.4762(2) 0.0692(8) Uani d . . . 1 . .
H H79A 0.3876 0.3939 0.4889 0.104 Uiso calc U . R 1 . .
H H79B 0.2945 0.3727 0.5097 0.104 Uiso calc U . R 1 . .
H H79C 0.3032 0.3697 0.4003 0.104 Uiso calc U . R 1 . .
C C80 0.25198(18) 0.20723(5) 0.49382(19) 0.0424(5) Uani d . . . 1 . .
C C81 0.24838(19) 0.18781(5) 0.57495(19) 0.0469(6) Uani d . . . 1 . .
C C82 0.2376(2) 0.15437(6) 0.5596(2) 0.0552(6) Uani d . . . 1 . .
H H82 0.2366 0.1412 0.614 0.066 Uiso calc U . R 1 . .
C C83 0.2283(2) 0.13989(6) 0.4666(2) 0.0573(7) Uani d . . . 1 . .
C C84 0.2389(2) 0.15935(6) 0.3912(2) 0.0561(7) Uani d . . . 1 . .
H H84 0.2378 0.1496 0.3299 0.067 Uiso calc U . R 1 . .
C C85 0.25128(19) 0.19276(5) 0.4023(2) 0.0460(6) Uani d . . . 1 . .
C C86 0.2553(3) 0.20189(6) 0.6768(2) 0.0657(7) Uani d . . . 1 . .
H H86A 0.1771 0.209 0.6661 0.099 Uiso calc U . R 1 . .
H H86B 0.3091 0.2202 0.698 0.099 Uiso calc U . R 1 . .
H H86C 0.284 0.1855 0.7322 0.099 Uiso calc U . R 1 . .
C C87 0.2052(3) 0.10400(6) 0.4484(3) 0.0827(10) Uani d . . . 1 . .
H H87A 0.1226 0.0996 0.4304 0.124 Uiso calc U . R 1 . .
H H87B 0.2552 0.0923 0.5127 0.124 Uiso calc U . R 1 . .
H H87C 0.2228 0.097 0.3906 0.124 Uiso calc U . R 1 . .
C C88 0.2620(2) 0.21285(7) 0.3172(2) 0.0636(7) Uani d . . . 1 . .
H H88A 0.2134 0.2322 0.3042 0.095 Uiso calc U . R 1 . .
H H88B 0.2355 0.2003 0.2522 0.095 Uiso calc U . R 1 . .
H H88C 0.3441 0.2191 0.3402 0.095 Uiso calc U . R 1 . .
F F1 0.40995(11) 0.56348(3) 0.15263(10) 0.0488(3) Uani d . . . 1 . .
F F2 0.45677(12) 0.55754(3) 0.32878(11) 0.0555(4) Uani d . . . 1 . .
F F3 0.19945(12) 0.33432(3) 0.56189(11) 0.0591(4) Uani d . . . 1 . .
F F4 0.14258(12) 0.33059(3) 0.38280(12) 0.0619(4) Uani d . . . 1 . .
N N1 0.35523(15) 0.51382(4) 0.20971(14) 0.0385(4) Uani d . . . 1 . .
N N2 0.56999(15) 0.52751(4) 0.25736(13) 0.0373(4) Uani d . . . 1 . .
N N3 0.09540(15) 0.28660(4) 0.46835(14) 0.0411(4) Uani d . . . 1 . .
N N4 0.30662(16) 0.29818(4) 0.50163(15) 0.0433(5) Uani d . . . 1 . .

loop_
_atom_site_aniso_label
_atom_site_aniso_U_11
_atom_site_aniso_U_22
_atom_site_aniso_U_33
_atom_site_aniso_U_12
_atom_site_aniso_U_13
_atom_site_aniso_U_23
B1 0.0412(15) 0.0326(13) 0.0497(16) -0.0017(11) 0.0242(13) -0.0040(11)
B2 0.0427(16) 0.0302(13) 0.0589(17) -0.0031(11) 0.0197(13) 0.0023(12)
C1 0.0412(13) 0.0369(12) 0.0426(12) 0.0036(9) 0.0243(10) 0.0019(9)
C2 0.0397(12) 0.0384(12) 0.0378(12) 0.0009(9) 0.0203(10) 0.0022(9)
C3 0.0377(12) 0.0315(11) 0.0475(13) -0.0010(9) 0.0214(10) 0.0000(9)
C4 0.0403(13) 0.0315(11) 0.0437(12) 0.0009(9) 0.0227(10) 0.0008(9)
C5 0.0379(13) 0.0310(11) 0.0402(12) -0.0006(9) 0.0187(10) 0.0012(9)
C6 0.0404(13) 0.0322(11) 0.0410(12) 0.0005(9) 0.0200(10) 0.0000(9)
C7 0.0390(13) 0.0362(12) 0.0447(13) 0.0005(9) 0.0199(10) -0.0008(9)
C8 0.0383(12) 0.0392(12) 0.0338(11) -0.0035(9) 0.0163(10) -0.0010(9)
C9 0.0390(13) 0.0365(12) 0.0335(11) -0.0036(9) 0.0147(10) -0.0014(9)
C10 0.0519(15) 0.0407(13) 0.0552(15) 0.0058(11) 0.0316(12) 0.0011(10)
C11 0.0486(15) 0.0503(14) 0.0547(15) 0.0155(12) 0.0290(12) 0.0070(11)
C12 0.0405(13) 0.0569(15) 0.0377(12) 0.0042(11) 0.0204(10) 0.0028(10)
C13 0.0393(14) 0.0766(18) 0.0478(15) 0.0113(13) 0.0193(12) 0.0019(12)
C14 0.0357(14) 0.091(2) 0.0515(15) -0.0068(14) 0.0171(12) -0.0057(14)
C15 0.0415(14) 0.0729(18) 0.0444(14) -0.0125(13) 0.0199(11) -0.0060(12)
C16 0.0517(18) 0.088(2) 0.086(2) -0.0307(17) 0.0275(16) -0.0100(18)
C17 0.075(2) 0.069(2) 0.101(2) -0.0317(17) 0.0387(19) -0.0048(17)
C18 0.0627(18) 0.0564(16) 0.085(2) -0.0134(14) 0.0346(16) 0.0030(14)
C19 0.0507(15) 0.0473(14) 0.0691(17) -0.0092(12) 0.0319(13) 0.0027(12)
C20 0.0406(13) 0.0574(15) 0.0373(12) -0.0075(11) 0.0188(10) -0.0050(10)
C21 0.0373(12) 0.0468(13) 0.0347(12) 0.0006(10) 0.0186(10) 0.0008(9)
C22 0.0669(18) 0.0384(14) 0.112(2) 0.0114(12) 0.0551(17) 0.0024(14)
C23 0.0471(14) 0.0360(12) 0.0410(13) -0.0048(10) 0.0164(11) -0.0027(9)
C24 0.0498(15) 0.0409(13) 0.0473(14) -0.0105(11) 0.0154(11) -0.0028(10)
C25 0.0419(13) 0.0498(14) 0.0403(13) -0.0092(11) 0.0147(11) -0.0034(10)
C26 0.0475(16) 0.0599(16) 0.0632(17) -0.0166(13) 0.0201(13) -0.0081(13)
C27 0.0397(15) 0.082(2) 0.0630(17) -0.0170(14) 0.0182(13) -0.0094(14)
C28 0.0394(14) 0.0728(18) 0.0386(13) -0.0023(12) 0.0144(11) -0.0030(12)
C29 0.0408(15) 0.094(2) 0.0507(16) 0.0028(14) 0.0170(12) -0.0058(14)
C30 0.0506(17) 0.089(2) 0.0499(16) 0.0208(15) 0.0197(13) 0.0022(14)
C31 0.0607(18) 0.0662(17) 0.0462(15) 0.0132(14) 0.0218(13) 0.0015(12)
C32 0.0437(14) 0.0582(15) 0.0450(14) 0.0062(12) 0.0188(11) 0.0029(11)
C33 0.0406(13) 0.0603(15) 0.0306(12) -0.0010(11) 0.0150(10) -0.0009(10)
C34 0.0374(13) 0.0495(13) 0.0323(11) -0.0058(10) 0.0140(10) -0.0033(9)
C35 0.0555(16) 0.0344(13) 0.0734(17) -0.0052(11) 0.0223(14) -0.0080(11)
C36 0.0290(11) 0.0282(10) 0.0510(13) -0.0007(8) 0.0180(10) 0.0024(9)
C37 0.0490(14) 0.0384(13) 0.0521(14) 0.0046(10) 0.0175(12) 0.0068(10)
C38 0.0583(17) 0.0352(13) 0.0673(18) 0.0092(11) 0.0190(13) 0.0149(12)
C39 0.0399(14) 0.0345(12) 0.0703(17) 0.0053(10) 0.0181(12) 0.0011(11)
C40 0.0516(15) 0.0393(13) 0.0607(15) 0.0024(11) 0.0271(12) -0.0063(11)
C41 0.0415(13) 0.0335(11) 0.0517(14) 0.0024(9) 0.0243(11) 0.0032(10)
C42 0.116(3) 0.069(2) 0.0570(18) 0.0115(18) 0.0340(18) 0.0141(14)
C43 0.076(2) 0.0357(14) 0.102(2) 0.0132(13) 0.0312(17) -0.0029(14)
C44 0.0826(19) 0.0430(14) 0.0596(16) 0.0065(13) 0.0420(15) 0.0047(11)
C45 0.0383(13) 0.0362(12) 0.0447(13) 0.0023(9) 0.0170(10) -0.0028(9)
C46 0.0340(12) 0.0360(11) 0.0407(12) -0.0006(9) 0.0167(10) -0.0006(9)
C47 0.0375(13) 0.0302(11) 0.0547(14) -0.0001(9) 0.0216(11) -0.0004(9)
C48 0.0346(12) 0.0302(11) 0.0543(14) -0.0006(9) 0.0192(10) -0.0008(9)
C49 0.0350(12) 0.0339(12) 0.0560(14) -0.0013(9) 0.0198(11) 0.0016(10)
C50 0.0374(13) 0.0355(12) 0.0561(14) -0.0041(10) 0.0201(11) 0.0003(10)
C51 0.0394(13) 0.0386(12) 0.0570(14) -0.0019(10) 0.0216(11) 0.0024(10)
C52 0.0413(13) 0.0473(13) 0.0448(13) -0.0090(11) 0.0204(11) 0.0001(10)
C53 0.0427(13) 0.0406(13) 0.0478(14) -0.0112(10) 0.0194(11) 0.0016(10)
C54 0.0469(15) 0.0387(13) 0.0573(15) 0.0077(10) 0.0208(12) 0.0003(10)
C55 0.0465(15) 0.0464(14) 0.0550(15) 0.0127(11) 0.0227(12) 0.0027(11)
C56 0.0390(13) 0.0537(14) 0.0418(13) 0.0072(11) 0.0188(11) 0.0036(10)
C57 0.0394(14) 0.0721(18) 0.0561(15) 0.0124(13) 0.0237(12) 0.0117(13)
C58 0.0336(13) 0.084(2) 0.0619(17) -0.0004(13) 0.0204(12) 0.0090(14)
C59 0.0372(13) 0.0688(17) 0.0466(14) -0.0055(12) 0.0201(11) 0.0002(12)
C60 0.0447(16) 0.084(2) 0.077(2) -0.0199(15) 0.0292(14) -0.0079(16)
C61 0.0591(19) 0.0671(19) 0.088(2) -0.0276(15) 0.0351(16) -0.0151(16)
C62 0.0597(18) 0.0503(16) 0.097(2) -0.0142(13) 0.0413(16) -0.0107(14)
C63 0.0422(14) 0.0450(14) 0.0832(19) -0.0075(11) 0.0288(13) -0.0069(12)
C64 0.0369(13) 0.0505(14) 0.0415(13) -0.0052(10) 0.0192(10) -0.0052(10)
C65 0.0331(12) 0.0469(13) 0.0358(12) 0.0010(10) 0.0160(10) -0.0004(9)
C66 0.0655(19) 0.0369(14) 0.123(3) 0.0128(13) 0.0393(18) -0.0045(15)
C67 0.0580(16) 0.0433(13) 0.0568(15) -0.0143(12) 0.0281(13) 0.0003(11)
C68 0.0649(18) 0.0520(15) 0.0621(16) -0.0230(14) 0.0307(14) 0.0002(12)
C69 0.0506(15) 0.0634(17) 0.0518(15) -0.0226(13) 0.0250(12) -0.0063(12)
C70 0.0594(19) 0.082(2) 0.0709(19) -0.0355(17) 0.0316(15) -0.0148(15)
C71 0.0494(18) 0.103(3) 0.072(2) -0.0350(18) 0.0252(15) -0.0110(17)
C72 0.0408(15) 0.096(2) 0.0479(15) -0.0171(15) 0.0202(12) -0.0054(14)
C73 0.0424(17) 0.125(3) 0.0600(18) -0.0109(18) 0.0213(14) 0.0000(18)
C74 0.0420(17) 0.128(3) 0.0588(18) 0.0121(18) 0.0243(14) 0.0065(18)
C75 0.0484(17) 0.087(2) 0.0674(18) 0.0108(15) 0.0295(14) 0.0070(15)
C76 0.0390(14) 0.0774(19) 0.0573(16) -0.0015(13) 0.0214(12) 0.0023(13)
C77 0.0404(14) 0.0730(17) 0.0369(13) -0.0107(12) 0.0190(11) -0.0016(11)
C78 0.0417(14) 0.0604(15) 0.0415(13) -0.0142(12) 0.0204(11) -0.0012(11)
C79 0.0719(19) 0.0390(14) 0.094(2) -0.0079(13) 0.0339(17) 0.0121(14)
C80 0.0282(12) 0.0340(12) 0.0652(15) 0.0002(9) 0.0204(11) 0.0014(11)
C81 0.0379(13) 0.0379(12) 0.0634(16) -0.0021(10) 0.0207(11) 0.0034(11)
C82 0.0499(15) 0.0408(13) 0.0742(18) -0.0001(11) 0.0264(13) 0.0093(12)
C83 0.0464(15) 0.0353(13) 0.086(2) 0.0023(11) 0.0250(14) -0.0019(13)
C84 0.0460(15) 0.0482(15) 0.0741(18) 0.0009(11) 0.0264(13) -0.0110(13)
C85 0.0327(12) 0.0411(13) 0.0669(16) 0.0021(10) 0.0241(11) 0.0011(11)
C86 0.0741(19) 0.0563(16) 0.0703(18) -0.0059(14) 0.0348(15) 0.0014(14)
C87 0.083(2) 0.0386(15) 0.124(3) -0.0064(14) 0.043(2) -0.0070(16)
C88 0.0541(16) 0.0713(18) 0.0749(18) -0.0025(13) 0.0370(14) 0.0016(14)
F1 0.0468(8) 0.0379(7) 0.0632(9) 0.0019(6) 0.0255(7) 0.0079(6)
F2 0.0648(9) 0.0482(8) 0.0637(9) -0.0062(6) 0.0376(7) -0.0178(6)
F3 0.0598(9) 0.0400(8) 0.0782(10) -0.0090(6) 0.0309(8) -0.0152(7)
F4 0.0565(9) 0.0500(8) 0.0729(10) 0.0026(7) 0.0223(8) 0.0201(7)
N1 0.0418(11) 0.0311(9) 0.0492(11) 0.0016(8) 0.0260(9) -0.0002(8)
N2 0.0402(11) 0.0300(9) 0.0417(10) -0.0028(8) 0.0180(8) -0.0026(7)
N3 0.0350(10) 0.0311(10) 0.0554(12) -0.0003(8) 0.0181(9) -0.0008(8)
N4 0.0400(11) 0.0320(10) 0.0585(12) -0.0056(8) 0.0220(9) 0.0021(8)

loop_
_atom_type_symbol
_atom_type_description
_atom_type_scat_dispersion_real
_atom_type_scat_dispersion_imag
_atom_type_scat_source
C C 0.0033 0.0016 'International Tables Vol C Tables 4.2.6.8 and 6.1.1.4'
H H 0.0000 0.0000 'International Tables Vol C Tables 4.2.6.8 and 6.1.1.4'
B B 0.0013 0.0007 'International Tables Vol C Tables 4.2.6.8 and 6.1.1.4'
F F 0.0171 0.0103 'International Tables Vol C Tables 4.2.6.8 and 6.1.1.4'
N N 0.0061 0.0033 'International Tables Vol C Tables 4.2.6.8 and 6.1.1.4'

loop_
_geom_angle_atom_site_label_1
_geom_angle_atom_site_label_2
_geom_angle_atom_site_label_3
_geom_angle_site_symmetry_1
_geom_angle_site_symmetry_3
_geom_angle
_geom_angle_publ_flag
F2 B1 F1 . . 111.38(18) ?
F2 B1 N2 . . 109.31(18) ?
F1 B1 N2 . . 109.57(18) ?
F2 B1 N1 . . 109.20(18) ?
F1 B1 N1 . . 108.97(18) ?
N2 B1 N1 . . 108.36(17) ?
F4 B2 F3 . . 111.58(19) ?
F4 B2 N4 . . 110.1(2) ?
F3 B2 N4 . . 108.61(19) ?
F4 B2 N3 . . 108.43(19) ?
F3 B2 N3 . . 109.5(2) ?
N4 B2 N3 . . 108.65(17) ?
N1 C1 C10 . . 129.31(19) ?
N1 C1 C2 . . 109.29(17) ?
C10 C1 C2 . . 121.2(2) ?
C3 C2 C1 . . 105.87(18) ?
C3 C2 C21 . . 132.8(2) ?
C1 C2 C21 . . 121.27(19) ?
C2 C3 C4 . . 108.17(18) ?
C2 C3 H3 . . 125.9 ?
C4 C3 H3 . . 125.9 ?
N1 C4 C5 . . 122.29(19) ?
N1 C4 C3 . . 110.07(18) ?
C5 C4 C3 . . 127.64(19) ?
C4 C5 C6 . . 120.47(19) ?
C4 C5 C36 . . 119.60(18) ?
C6 C5 C36 . . 119.85(18) ?
N2 C6 C7 . . 110.41(18) ?
N2 C6 C5 . . 121.92(19) ?
C7 C6 C5 . . 127.65(19) ?
C6 C7 C8 . . 107.99(19) ?
C6 C7 H7 . . 126.0 ?
C8 C7 H7 . . 126.0 ?
C7 C8 C9 . . 105.52(18) ?
C7 C8 C34 . . 133.1(2) ?
C9 C8 C34 . . 121.36(19) ?
N2 C9 C23 . . 128.6(2) ?
N2 C9 C8 . . 109.84(17) ?
C23 C9 C8 . . 121.49(19) ?
C11 C10 C1 . . 114.8(2) ?
C11 C10 C22 . . 119.5(2) ?
C1 C10 C22 . . 125.7(2) ?
C10 C11 C12 . . 126.5(2) ?
C10 C11 H11 . . 116.8 ?
C12 C11 H11 . . 116.8 ?
C21 C12 C11 . . 120.0(2) ?
C21 C12 C13 . . 120.2(2) ?
C11 C12 C13 . . 119.7(2) ?
C14 C13 C12 . . 121.0(2) ?
C14 C13 H13 . . 119.5 ?
C12 C13 H13 . . 119.5 ?
C13 C14 C15 . . 120.9(2) ?
C13 C14 H14 . . 119.6 ?
C15 C14 H14 . . 119.6 ?
C16 C15 C14 . . 120.4(2) ?
C16 C15 C20 . . 119.6(3) ?
C14 C15 C20 . . 119.9(2) ?
C17 C16 C15 . . 120.9(3) ?
C17 C16 H16 . . 119.5 ?
C15 C16 H16 . . 119.5 ?
C16 C17 C18 . . 120.1(3) ?
C16 C17 H17 . . 120.0 ?
C18 C17 H17 . . 120.0 ?
C19 C18 C17 . . 120.1(3) ?
C19 C18 H18 . . 119.9 ?
C17 C18 H18 . . 119.9 ?
C18 C19 C20 . . 122.1(2) ?
C18 C19 H19 . . 119.0 ?
C20 C19 H19 . . 119.0 ?
C19 C20 C15 . . 117.1(2) ?
C19 C20 C21 . . 124.2(2) ?
C15 C20 C21 . . 118.5(2) ?
C12 C21 C20 . . 119.0(2) ?
C12 C21 C2 . . 115.5(2) ?
C20 C21 C2 . . 125.4(2) ?
C10 C22 H22A . . 109.5 ?
C10 C22 H22B . . 109.5 ?
H22A C22 H22B . . 109.5 ?
C10 C22 H22C . . 109.5 ?
H22A C22 H22C . . 109.5 ?
H22B C22 H22C . . 109.5 ?
C24 C23 C9 . . 114.8(2) ?
C24 C23 C35 . . 119.7(2) ?
C9 C23 C35 . . 125.3(2) ?
C23 C24 C25 . . 126.1(2) ?
C23 C24 H24 . . 117.0 ?
C25 C24 H24 . . 117.0 ?
C34 C25 C24 . . 120.5(2) ?
C34 C25 C26 . . 120.4(2) ?
C24 C25 C26 . . 119.1(2) ?
C27 C26 C25 . . 120.8(2) ?
C27 C26 H26 . . 119.6 ?
C25 C26 H26 . . 119.6 ?
C26 C27 C28 . . 121.2(2) ?
C26 C27 H27 . . 119.4 ?
C28 C27 H27 . . 119.4 ?
C27 C28 C29 . . 120.6(2) ?
C27 C28 C33 . . 120.3(2) ?
C29 C28 C33 . . 119.1(2) ?
C30 C29 C28 . . 121.8(3) ?
C30 C29 H29 . . 119.1 ?
C28 C29 H29 . . 119.1 ?
C29 C30 C31 . . 119.2(3) ?
C29 C30 H30 . . 120.4 ?
C31 C30 H30 . . 120.4 ?
C32 C31 C30 . . 121.1(3) ?
C32 C31 H31 . . 119.4 ?
C30 C31 H31 . . 119.4 ?
C31 C32 C33 . . 121.6(2) ?
C31 C32 H32 . . 119.2 ?
C33 C32 H32 . . 119.2 ?
C32 C33 C28 . . 117.0(2) ?
C32 C33 C34 . . 124.5(2) ?
C28 C33 C34 . . 118.4(2) ?
C25 C34 C8 . . 115.5(2) ?
C25 C34 C33 . . 118.7(2) ?
C8 C34 C33 . . 125.8(2) ?
C23 C35 H35A . . 109.5 ?
C23 C35 H35B . . 109.5 ?
H35A C35 H35B . . 109.5 ?
C23 C35 H35C . . 109.5 ?
H35A C35 H35C . . 109.5 ?
H35B C35 H35C . . 109.5 ?
C41 C36 C37 . . 120.40(19) ?
C41 C36 C5 . . 118.92(18) ?
C37 C36 C5 . . 120.7(2) ?
C38 C37 C36 . . 118.0(2) ?
C38 C37 C42 . . 121.4(2) ?
C36 C37 C42 . . 120.6(2) ?
C39 C38 C37 . . 122.9(2) ?
C39 C38 H38 . . 118.6 ?
C37 C38 H38 . . 118.6 ?
C40 C39 C38 . . 117.6(2) ?
C40 C39 C43 . . 120.7(2) ?
C38 C39 C43 . . 121.7(2) ?
C39 C40 C41 . . 122.5(2) ?
C39 C40 H40 . . 118.8 ?
C41 C40 H40 . . 118.8 ?
C40 C41 C36 . . 118.7(2) ?
C40 C41 C44 . . 120.3(2) ?
C36 C41 C44 . . 121.03(19) ?
C37 C42 H42A . . 109.5 ?
C37 C42 H42B . . 109.5 ?
H42A C42 H42B . . 109.5 ?
C37 C42 H42C . . 109.5 ?
H42A C42 H42C . . 109.5 ?
H42B C42 H42C . . 109.5 ?
C39 C43 H43A . . 109.5 ?
C39 C43 H43B . . 109.5 ?
H43A C43 H43B . . 109.5 ?
C39 C43 H43C . . 109.5 ?
H43A C43 H43C . . 109.5 ?
H43B C43 H43C . . 109.5 ?
C41 C44 H44A . . 109.5 ?
C41 C44 H44B . . 109.5 ?
H44A C44 H44B . . 109.5 ?
C41 C44 H44C . . 109.5 ?
H44A C44 H44C . . 109.5 ?
H44B C44 H44C . . 109.5 ?
N3 C45 C54 . . 129.4(2) ?
N3 C45 C46 . . 109.43(17) ?
C54 C45 C46 . . 121.1(2) ?
C47 C46 C45 . . 105.52(18) ?
C47 C46 C65 . . 132.8(2) ?
C45 C46 C65 . . 121.59(19) ?
C46 C47 C48 . . 108.54(18) ?
C46 C47 H47 . . 125.7 ?
C48 C47 H47 . . 125.7 ?
N3 C48 C47 . . 110.00(18) ?
N3 C48 C49 . . 122.59(19) ?
C47 C48 C49 . . 127.41(19) ?
C48 C49 C50 . . 120.39(19) ?
C48 C49 C80 . . 116.27(18) ?
C50 C49 C80 . . 123.24(19) ?
N4 C50 C51 . . 110.25(18) ?
N4 C50 C49 . . 121.21(19) ?
C51 C50 C49 . . 128.5(2) ?
C50 C51 C52 . . 108.1(2) ?
C50 C51 H51 . . 125.9 ?
C52 C51 H51 . . 125.9 ?
C51 C52 C53 . . 105.40(19) ?
C51 C52 C78 . . 133.7(2) ?
C53 C52 C78 . . 120.9(2) ?
N4 C53 C67 . . 128.8(2) ?
N4 C53 C52 . . 109.51(18) ?
C67 C53 C52 . . 121.7(2) ?
C55 C54 C45 . . 115.0(2) ?
C55 C54 C66 . . 119.5(2) ?
C45 C54 C66 . . 125.5(2) ?
C54 C55 C56 . . 126.1(2) ?
C54 C55 H55 . . 117.0 ?
C56 C55 H55 . . 117.0 ?
C65 C56 C55 . . 120.6(2) ?
C65 C56 C57 . . 119.9(2) ?
C55 C56 C57 . . 119.5(2) ?
C58 C57 C56 . . 120.9(2) ?
C58 C57 H57 . . 119.6 ?
C56 C57 H57 . . 119.6 ?
C57 C58 C59 . . 121.3(2) ?
C57 C58 H58 . . 119.4 ?
C59 C58 H58 . . 119.4 ?
C60 C59 C64 . . 119.5(2) ?
C60 C59 C58 . . 121.2(2) ?
C64 C59 C58 . . 119.3(2) ?
C61 C60 C59 . . 121.5(2) ?
C61 C60 H60 . . 119.2 ?
C59 C60 H60 . . 119.2 ?
C60 C61 C62 . . 119.6(3) ?
C60 C61 H61 . . 120.2 ?
C62 C61 H61 . . 120.2 ?
C63 C62 C61 . . 120.4(3) ?
C63 C62 H62 . . 119.8 ?
C61 C62 H62 . . 119.8 ?
C62 C63 C64 . . 122.6(2) ?
C62 C63 H63 . . 118.7 ?
C64 C63 H63 . . 118.7 ?
C63 C64 C59 . . 116.2(2) ?
C63 C64 C65 . . 124.9(2) ?
C59 C64 C65 . . 118.9(2) ?
C56 C65 C64 . . 119.4(2) ?
C56 C65 C46 . . 115.58(19) ?
C64 C65 C46 . . 125.01(19) ?
C54 C66 H66A . . 109.5 ?
C54 C66 H66B . . 109.5 ?
H66A C66 H66B . . 109.5 ?
C54 C66 H66C . . 109.5 ?
H66A C66 H66C . . 109.5 ?
H66B C66 H66C . . 109.5 ?
C68 C67 C53 . . 114.8(2) ?
C68 C67 C79 . . 119.4(2) ?
C53 C67 C79 . . 125.7(2) ?
C67 C68 C69 . . 125.8(2) ?
C67 C68 H68 . . 117.1 ?
C69 C68 H68 . . 117.1 ?
C78 C69 C70 . . 121.0(3) ?
C78 C69 C68 . . 120.9(2) ?
C70 C69 C68 . . 118.1(2) ?
C71 C70 C69 . . 119.9(3) ?
C71 C70 H70 . . 120.1 ?
C69 C70 H70 . . 120.1 ?
C70 C71 C72 . . 121.8(3) ?
C70 C71 H71 . . 119.1 ?
C72 C71 H71 . . 119.1 ?
C73 C72 C71 . . 120.6(3) ?
C73 C72 C77 . . 119.5(3) ?
C71 C72 C77 . . 119.9(3) ?
C74 C73 C72 . . 122.2(3) ?
C74 C73 H73 . . 118.9 ?
C72 C73 H73 . . 118.9 ?
C73 C74 C75 . . 119.0(3) ?
C73 C74 H74 . . 120.5 ?
C75 C74 H74 . . 120.5 ?
C76 C75 C74 . . 120.3(3) ?
C76 C75 H75 . . 119.8 ?
C74 C75 H75 . . 119.8 ?
C75 C76 C77 . . 122.6(2) ?
C75 C76 H76 . . 118.7 ?
C77 C76 H76 . . 118.7 ?
C76 C77 C72 . . 116.3(2) ?
C76 C77 C78 . . 125.0(2) ?
C72 C77 C78 . . 118.7(2) ?
C69 C78 C77 . . 118.8(2) ?
C69 C78 C52 . . 115.5(2) ?
C77 C78 C52 . . 125.7(2) ?
C67 C79 H79A . . 109.5 ?
C67 C79 H79B . . 109.5 ?
H79A C79 H79B . . 109.5 ?
C67 C79 H79C . . 109.5 ?
H79A C79 H79C . . 109.5 ?
H79B C79 H79C . . 109.5 ?
C81 C80 C85 . . 120.2(2) ?
C81 C80 C49 . . 120.1(2) ?
C85 C80 C49 . . 119.0(2) ?
C82 C81 C80 . . 118.3(2) ?
C82 C81 C86 . . 119.3(2) ?
C80 C81 C86 . . 122.4(2) ?
C83 C82 C81 . . 122.2(2) ?
C83 C82 H82 . . 118.9 ?
C81 C82 H82 . . 118.9 ?
C84 C83 C82 . . 118.0(2) ?
C84 C83 C87 . . 121.3(3) ?
C82 C83 C87 . . 120.7(3) ?
C83 C84 C85 . . 122.4(2) ?
C83 C84 H84 . . 118.8 ?
C85 C84 H84 . . 118.8 ?
C84 C85 C80 . . 118.6(2) ?
C84 C85 C88 . . 120.2(2) ?
C80 C85 C88 . . 121.3(2) ?
C81 C86 H86A . . 109.5 ?
C81 C86 H86B . . 109.5 ?
H86A C86 H86B . . 109.5 ?
C81 C86 H86C . . 109.5 ?
H86A C86 H86C . . 109.5 ?
H86B C86 H86C . . 109.5 ?
C83 C87 H87A . . 109.5 ?
C83 C87 H87B . . 109.5 ?
H87A C87 H87B . . 109.5 ?
C83 C87 H87C . . 109.5 ?
H87A C87 H87C . . 109.5 ?
H87B C87 H87C . . 109.5 ?
C85 C88 H88A . . 109.5 ?
C85 C88 H88B . . 109.5 ?
H88A C88 H88B . . 109.5 ?
C85 C88 H88C . . 109.5 ?
H88A C88 H88C . . 109.5 ?
H88B C88 H88C . . 109.5 ?
C1 N1 C4 . . 106.48(16) ?
C1 N1 B1 . . 130.18(17) ?
C4 N1 B1 . . 123.32(17) ?
C9 N2 C6 . . 106.05(17) ?
C9 N2 B1 . . 130.50(17) ?
C6 N2 B1 . . 123.45(17) ?
C45 N3 C48 . . 106.50(17) ?
C45 N3 B2 . . 130.29(17) ?
C48 N3 B2 . . 122.71(18) ?
C53 N4 C50 . . 106.68(18) ?
C53 N4 B2 . . 129.00(18) ?
C50 N4 B2 . . 123.94(17) ?

loop_
_geom_bond_atom_site_label_1
_geom_bond_atom_site_label_2
_geom_bond_site_symmetry_2
_geom_bond_distance
_geom_bond_publ_flag
B1 F2 . 1.380(3) ?
B1 F1 . 1.381(3) ?
B1 N2 . 1.565(3) ?
B1 N1 . 1.568(3) ?
B2 F4 . 1.379(3) ?
B2 F3 . 1.388(3) ?
B2 N4 . 1.555(3) ?
B2 N3 . 1.556(3) ?
C1 N1 . 1.379(3) ?
C1 C10 . 1.422(3) ?
C1 C2 . 1.442(3) ?
C2 C3 . 1.384(3) ?
C2 C21 . 1.447(3) ?
C3 C4 . 1.394(3) ?
C3 H3 . 0.94 ?
C4 N1 . 1.385(3) ?
C4 C5 . 1.391(3) ?
C5 C6 . 1.401(3) ?
C5 C36 . 1.489(3) ?
C6 N2 . 1.386(3) ?
C6 C7 . 1.387(3) ?
C7 C8 . 1.392(3) ?
C7 H7 . 0.94 ?
C8 C9 . 1.435(3) ?
C8 C34 . 1.448(3) ?
C9 N2 . 1.376(3) ?
C9 C23 . 1.431(3) ?
C10 C11 . 1.362(3) ?
C10 C22 . 1.503(3) ?
C11 C12 . 1.418(3) ?
C11 H11 . 0.94 ?
C12 C21 . 1.402(3) ?
C12 C13 . 1.418(3) ?
C13 C14 . 1.347(4) ?
C13 H13 . 0.94 ?
C14 C15 . 1.418(4) ?
C14 H14 . 0.94 ?
C15 C16 . 1.413(4) ?
C15 C20 . 1.421(3) ?
C16 C17 . 1.367(4) ?
C16 H16 . 0.94 ?
C17 C18 . 1.395(4) ?
C17 H17 . 0.94 ?
C18 C19 . 1.366(3) ?
C18 H18 . 0.94 ?
C19 C20 . 1.417(3) ?
C19 H19 . 0.94 ?
C20 C21 . 1.442(3) ?
C22 H22A . 0.97 ?
C22 H22B . 0.97 ?
C22 H22C . 0.97 ?
C23 C24 . 1.364(3) ?
C23 C35 . 1.495(3) ?
C24 C25 . 1.420(3) ?
C24 H24 . 0.94 ?
C25 C34 . 1.407(3) ?
C25 C26 . 1.425(3) ?
C26 C27 . 1.346(4) ?
C26 H26 . 0.94 ?
C27 C28 . 1.409(4) ?
C27 H27 . 0.94 ?
C28 C29 . 1.421(4) ?
C28 C33 . 1.425(3) ?
C29 C30 . 1.352(4) ?
C29 H29 . 0.94 ?
C30 C31 . 1.393(4) ?
C30 H30 . 0.94 ?
C31 C32 . 1.366(3) ?
C31 H31 . 0.94 ?
C32 C33 . 1.415(3) ?
C32 H32 . 0.94 ?
C33 C34 . 1.450(3) ?
C35 H35A . 0.97 ?
C35 H35B . 0.97 ?
C35 H35C . 0.97 ?
C36 C41 . 1.397(3) ?
C36 C37 . 1.400(3) ?
C37 C38 . 1.388(3) ?
C37 C42 . 1.504(4) ?
C38 C39 . 1.380(4) ?
C38 H38 . 0.94 ?
C39 C40 . 1.376(3) ?
C39 C43 . 1.508(3) ?
C40 C41 . 1.387(3) ?
C40 H40 . 0.94 ?
C41 C44 . 1.502(3) ?
C42 H42A . 0.97 ?
C42 H42B . 0.97 ?
C42 H42C . 0.97 ?
C43 H43A . 0.97 ?
C43 H43B . 0.97 ?
C43 H43C . 0.97 ?
C44 H44A . 0.97 ?
C44 H44B . 0.97 ?
C44 H44C . 0.97 ?
C45 N3 . 1.375(3) ?
C45 C54 . 1.426(3) ?
C45 C46 . 1.441(3) ?
C46 C47 . 1.382(3) ?
C46 C65 . 1.445(3) ?
C47 C48 . 1.387(3) ?
C47 H47 . 0.94 ?
C48 N3 . 1.383(3) ?
C48 C49 . 1.392(3) ?
C49 C50 . 1.397(3) ?
C49 C80 . 1.489(3) ?
C50 N4 . 1.384(3) ?
C50 C51 . 1.390(3) ?
C51 C52 . 1.394(3) ?
C51 H51 . 0.94 ?
C52 C53 . 1.446(3) ?
C52 C78 . 1.451(3) ?
C53 N4 . 1.373(3) ?
C53 C67 . 1.428(3) ?
C54 C55 . 1.363(3) ?
C54 C66 . 1.503(3) ?
C55 C56 . 1.420(3) ?
C55 H55 . 0.94 ?
C56 C65 . 1.398(3) ?
C56 C57 . 1.421(3) ?
C57 C58 . 1.346(4) ?
C57 H57 . 0.94 ?
C58 C59 . 1.421(4) ?
C58 H58 . 0.94 ?
C59 C60 . 1.415(4) ?
C59 C64 . 1.419(3) ?
C60 C61 . 1.343(4) ?
C60 H60 . 0.94 ?
C61 C62 . 1.386(4) ?
C61 H61 . 0.94 ?
C62 C63 . 1.361(3) ?
C62 H62 . 0.94 ?
C63 C64 . 1.404(3) ?
C63 H63 . 0.94 ?
C64 C65 . 1.440(3) ?
C66 H66A . 0.97 ?
C66 H66B . 0.97 ?
C66 H66C . 0.97 ?
C67 C68 . 1.361(3) ?
C67 C79 . 1.503(4) ?
C68 C69 . 1.423(4) ?
C68 H68 . 0.94 ?
C69 C78 . 1.406(3) ?
C69 C70 . 1.421(3) ?
C70 C71 . 1.355(4) ?
C70 H70 . 0.94 ?
C71 C72 . 1.412(4) ?
C71 H71 . 0.94 ?
C72 C73 . 1.408(4) ?
C72 C77 . 1.423(3) ?
C73 C74 . 1.353(4) ?
C73 H73 . 0.94 ?
C74 C75 . 1.393(4) ?
C74 H74 . 0.94 ?
C75 C76 . 1.370(4) ?
C75 H75 . 0.94 ?
C76 C77 . 1.407(3) ?
C76 H76 . 0.94 ?
C77 C78 . 1.446(3) ?
C79 H79A . 0.97 ?
C79 H79B . 0.97 ?
C79 H79C . 0.97 ?
C80 C81 . 1.404(3) ?
C80 C85 . 1.407(3) ?
C81 C82 . 1.392(3) ?
C81 C86 . 1.505(3) ?
C82 C83 . 1.388(4) ?
C82 H82 . 0.94 ?
C83 C84 . 1.376(4) ?
C83 C87 . 1.507(3) ?
C84 C85 . 1.387(3) ?
C84 H84 . 0.94 ?
C85 C88 . 1.503(3) ?
C86 H86A . 0.97 ?
C86 H86B . 0.97 ?
C86 H86C . 0.97 ?
C87 H87A . 0.97 ?
C87 H87B . 0.97 ?
C87 H87C . 0.97 ?
C88 H88A . 0.97 ?
C88 H88B . 0.97 ?
C88 H88C . 0.97 ?

loop_
_geom_torsion_atom_site_label_1
_geom_torsion_atom_site_label_2
_geom_torsion_atom_site_label_3
_geom_torsion_atom_site_label_4
_geom_torsion_site_symmetry_1
_geom_torsion_site_symmetry_2
_geom_torsion_site_symmetry_3
_geom_torsion_site_symmetry_4
_geom_torsion
_geom_torsion_publ_flag
N1 C1 C2 C3 . . . . -3.4(2) ?
C10 C1 C2 C3 . . . . 172.0(2) ?
N1 C1 C2 C21 . . . . 179.43(18) ?
C10 C1 C2 C21 . . . . -5.1(3) ?
C1 C2 C3 C4 . . . . 2.1(2) ?
C21 C2 C3 C4 . . . . 178.8(2) ?
C2 C3 C4 N1 . . . . -0.1(2) ?
C2 C3 C4 C5 . . . . -179.8(2) ?
N1 C4 C5 C6 . . . . 4.6(3) ?
C3 C4 C5 C6 . . . . -175.8(2) ?
N1 C4 C5 C36 . . . . -172.17(19) ?
C3 C4 C5 C36 . . . . 7.5(3) ?
C4 C5 C6 N2 . . . . -4.2(3) ?
C36 C5 C6 N2 . . . . 172.55(18) ?
C4 C5 C6 C7 . . . . 174.2(2) ?
C36 C5 C6 C7 . . . . -9.1(3) ?
N2 C6 C7 C8 . . . . 1.2(2) ?
C5 C6 C7 C8 . . . . -177.3(2) ?
C6 C7 C8 C9 . . . . -3.3(2) ?
C6 C7 C8 C34 . . . . 178.3(2) ?
C7 C8 C9 N2 . . . . 4.4(2) ?
C34 C8 C9 N2 . . . . -176.99(17) ?
C7 C8 C9 C23 . . . . -172.42(18) ?
C34 C8 C9 C23 . . . . 6.2(3) ?
N1 C1 C10 C11 . . . . 172.8(2) ?
C2 C1 C10 C11 . . . . -1.7(3) ?
N1 C1 C10 C22 . . . . -5.6(4) ?
C2 C1 C10 C22 . . . . 179.9(2) ?
C1 C10 C11 C12 . . . . 3.8(3) ?
C22 C10 C11 C12 . . . . -177.7(2) ?
C10 C11 C12 C21 . . . . 1.0(4) ?
C10 C11 C12 C13 . . . . 179.2(2) ?
C21 C12 C13 C14 . . . . 1.0(3) ?
C11 C12 C13 C14 . . . . -177.2(2) ?
C12 C13 C14 C15 . . . . 4.4(4) ?
C13 C14 C15 C16 . . . . 172.5(2) ?
C13 C14 C15 C20 . . . . -4.0(4) ?
C14 C15 C16 C17 . . . . -174.8(3) ?
C20 C15 C16 C17 . . . . 1.8(4) ?
C15 C16 C17 C18 . . . . 0.5(5) ?
C16 C17 C18 C19 . . . . -1.8(5) ?
C17 C18 C19 C20 . . . . 0.8(4) ?
C18 C19 C20 C15 . . . . 1.4(4) ?
C18 C19 C20 C21 . . . . 176.5(2) ?
C16 C15 C20 C19 . . . . -2.7(3) ?
C14 C15 C20 C19 . . . . 173.9(2) ?
C16 C15 C20 C21 . . . . -178.1(2) ?
C14 C15 C20 C21 . . . . -1.5(3) ?
C11 C12 C21 C20 . . . . 171.74(19) ?
C13 C12 C21 C20 . . . . -6.5(3) ?
C11 C12 C21 C2 . . . . -7.5(3) ?
C13 C12 C21 C2 . . . . 174.25(19) ?
C19 C20 C21 C12 . . . . -168.4(2) ?
C15 C20 C21 C12 . . . . 6.6(3) ?
C19 C20 C21 C2 . . . . 10.8(3) ?
C15 C20 C21 C2 . . . . -174.2(2) ?
C3 C2 C21 C12 . . . . -166.7(2) ?
C1 C2 C21 C12 . . . . 9.5(3) ?
C3 C2 C21 C20 . . . . 14.1(4) ?
C1 C2 C21 C20 . . . . -169.69(19) ?
N2 C9 C23 C24 . . . . -178.6(2) ?
C8 C9 C23 C24 . . . . -2.4(3) ?
N2 C9 C23 C35 . . . . -2.8(4) ?
C8 C9 C23 C35 . . . . 173.4(2) ?
C9 C23 C24 C25 . . . . -0.8(3) ?
C35 C23 C24 C25 . . . . -176.8(2) ?
C23 C24 C25 C34 . . . . 0.3(4) ?
C23 C24 C25 C26 . . . . -179.4(2) ?
C34 C25 C26 C27 . . . . -0.7(4) ?
C24 C25 C26 C27 . . . . 178.9(2) ?
C25 C26 C27 C28 . . . . -2.8(4) ?
C26 C27 C28 C29 . . . . -176.6(2) ?
C26 C27 C28 C33 . . . . 2.5(4) ?
C27 C28 C29 C30 . . . . 177.9(2) ?
C33 C28 C29 C30 . . . . -1.1(4) ?
C28 C29 C30 C31 . . . . -1.1(4) ?
C29 C30 C31 C32 . . . . 1.8(4) ?
C30 C31 C32 C33 . . . . -0.3(4) ?
C31 C32 C33 C28 . . . . -1.9(3) ?
C31 C32 C33 C34 . . . . -179.6(2) ?
C27 C28 C33 C32 . . . . -176.5(2) ?
C29 C28 C33 C32 . . . . 2.6(3) ?
C27 C28 C33 C34 . . . . 1.3(3) ?
C29 C28 C33 C34 . . . . -179.6(2) ?
C24 C25 C34 C8 . . . . 3.3(3) ?
C26 C25 C34 C8 . . . . -177.1(2) ?
C24 C25 C34 C33 . . . . -175.19(19) ?
C26 C25 C34 C33 . . . . 4.5(3) ?
C7 C8 C34 C25 . . . . 171.8(2) ?
C9 C8 C34 C25 . . . . -6.3(3) ?
C7 C8 C34 C33 . . . . -9.9(4) ?
C9 C8 C34 C33 . . . . 171.97(19) ?
C32 C33 C34 C25 . . . . 172.9(2) ?
C28 C33 C34 C25 . . . . -4.7(3) ?
C32 C33 C34 C8 . . . . -5.3(3) ?
C28 C33 C34 C8 . . . . 177.02(19) ?
C4 C5 C36 C41 . . . . 91.1(2) ?
C6 C5 C36 C41 . . . . -85.6(3) ?
C4 C5 C36 C37 . . . . -87.7(3) ?
C6 C5 C36 C37 . . . . 95.6(2) ?
C41 C36 C37 C38 . . . . 0.0(3) ?
C5 C36 C37 C38 . . . . 178.8(2) ?
C41 C36 C37 C42 . . . . -180.0(2) ?
C5 C36 C37 C42 . . . . -1.2(3) ?
C36 C37 C38 C39 . . . . 0.6(4) ?
C42 C37 C38 C39 . . . . -179.4(3) ?
C37 C38 C39 C40 . . . . -0.2(4) ?
C37 C38 C39 C43 . . . . -179.4(2) ?
C38 C39 C40 C41 . . . . -1.0(4) ?
C43 C39 C40 C41 . . . . 178.3(2) ?
C39 C40 C41 C36 . . . . 1.6(3) ?
C39 C40 C41 C44 . . . . -176.9(2) ?
C37 C36 C41 C40 . . . . -1.1(3) ?
C5 C36 C41 C40 . . . . -179.86(19) ?
C37 C36 C41 C44 . . . . 177.4(2) ?
C5 C36 C41 C44 . . . . -1.4(3) ?
N3 C45 C46 C47 . . . . -0.9(2) ?
C54 C45 C46 C47 . . . . 177.7(2) ?
N3 C45 C46 C65 . . . . -177.75(18) ?
C54 C45 C46 C65 . . . . 0.9(3) ?
C45 C46 C47 C48 . . . . 1.0(2) ?
C65 C46 C47 C48 . . . . 177.3(2) ?
C46 C47 C48 N3 . . . . -0.7(3) ?
C46 C47 C48 C49 . . . . 179.7(2) ?
N3 C48 C49 C50 . . . . -2.0(3) ?
C47 C48 C49 C50 . . . . 177.5(2) ?
N3 C48 C49 C80 . . . . -178.5(2) ?
C47 C48 C49 C80 . . . . 1.0(3) ?
C48 C49 C50 N4 . . . . -4.6(3) ?
C80 C49 C50 N4 . . . . 171.6(2) ?
C48 C49 C50 C51 . . . . 174.6(2) ?
C80 C49 C50 C51 . . . . -9.1(4) ?
N4 C50 C51 C52 . . . . 0.9(3) ?
C49 C50 C51 C52 . . . . -178.4(2) ?
C50 C51 C52 C53 . . . . -1.8(2) ?
C50 C51 C52 C78 . . . . 176.4(2) ?
C51 C52 C53 N4 . . . . 2.0(2) ?
C78 C52 C53 N4 . . . . -176.38(19) ?
C51 C52 C53 C67 . . . . -177.6(2) ?
C78 C52 C53 C67 . . . . 4.0(3) ?
N3 C45 C54 C55 . . . . 177.0(2) ?
C46 C45 C54 C55 . . . . -1.3(3) ?
N3 C45 C54 C66 . . . . -3.9(4) ?
C46 C45 C54 C66 . . . . 177.8(2) ?
C45 C54 C55 C56 . . . . -0.7(4) ?
C66 C54 C55 C56 . . . . -179.9(2) ?
C54 C55 C56 C65 . . . . 3.4(4) ?
C54 C55 C56 C57 . . . . -175.0(2) ?
C65 C56 C57 C58 . . . . -1.8(3) ?
C55 C56 C57 C58 . . . . 176.7(2) ?
C56 C57 C58 C59 . . . . 4.3(4) ?
C57 C58 C59 C60 . . . . 177.6(2) ?
C57 C58 C59 C64 . . . . -1.2(4) ?
C64 C59 C60 C61 . . . . 2.0(4) ?
C58 C59 C60 C61 . . . . -176.8(3) ?
C59 C60 C61 C62 . . . . 1.5(4) ?
C60 C61 C62 C63 . . . . -2.5(4) ?
C61 C62 C63 C64 . . . . 0.0(4) ?
C62 C63 C64 C59 . . . . 3.3(4) ?
C62 C63 C64 C65 . . . . -177.9(2) ?
C60 C59 C64 C63 . . . . -4.2(3) ?
C58 C59 C64 C63 . . . . 174.6(2) ?
C60 C59 C64 C65 . . . . 176.9(2) ?
C58 C59 C64 C65 . . . . -4.3(3) ?
C55 C56 C65 C64 . . . . 177.8(2) ?
C57 C56 C65 C64 . . . . -3.8(3) ?
C55 C56 C65 C46 . . . . -3.6(3) ?
C57 C56 C65 C46 . . . . 174.74(19) ?
C63 C64 C65 C56 . . . . -172.0(2) ?
C59 C64 C65 C56 . . . . 6.7(3) ?
C63 C64 C65 C46 . . . . 9.6(3) ?
C59 C64 C65 C46 . . . . -171.7(2) ?
C47 C46 C65 C56 . . . . -174.2(2) ?
C45 C46 C65 C56 . . . . 1.7(3) ?
C47 C46 C65 C64 . . . . 4.2(4) ?
C45 C46 C65 C64 . . . . -179.9(2) ?
N4 C53 C67 C68 . . . . 173.5(2) ?
C52 C53 C67 C68 . . . . -7.0(3) ?
N4 C53 C67 C79 . . . . -9.2(4) ?
C52 C53 C67 C79 . . . . 170.3(2) ?
C53 C67 C68 C69 . . . . 5.0(4) ?
C79 C67 C68 C69 . . . . -172.5(2) ?
C67 C68 C69 C78 . . . . 0.3(4) ?
C67 C68 C69 C70 . . . . 179.1(2) ?
C78 C69 C70 C71 . . . . 1.8(4) ?
C68 C69 C70 C71 . . . . -177.0(3) ?
C69 C70 C71 C72 . . . . -0.2(4) ?
C70 C71 C72 C73 . . . . 178.6(3) ?
C70 C71 C72 C77 . . . . -1.3(4) ?
C71 C72 C73 C74 . . . . 179.6(3) ?
C77 C72 C73 C74 . . . . -0.5(4) ?
C72 C73 C74 C75 . . . . 0.1(4) ?
C73 C74 C75 C76 . . . . 0.7(4) ?
C74 C75 C76 C77 . . . . -1.1(4) ?
C75 C76 C77 C72 . . . . 0.6(4) ?
C75 C76 C77 C78 . . . . 179.4(2) ?
C73 C72 C77 C76 . . . . 0.2(3) ?
C71 C72 C77 C76 . . . . -179.9(2) ?
C73 C72 C77 C78 . . . . -178.7(2) ?
C71 C72 C77 C78 . . . . 1.2(3) ?
C70 C69 C78 C77 . . . . -1.8(3) ?
C68 C69 C78 C77 . . . . 176.9(2) ?
C70 C69 C78 C52 . . . . 177.7(2) ?
C68 C69 C78 C52 . . . . -3.6(3) ?
C76 C77 C78 C69 . . . . -178.5(2) ?
C72 C77 C78 C69 . . . . 0.3(3) ?
C76 C77 C78 C52 . . . . 2.1(4) ?
C72 C77 C78 C52 . . . . -179.1(2) ?
C51 C52 C78 C69 . . . . -176.4(2) ?
C53 C52 C78 C69 . . . . 1.5(3) ?
C51 C52 C78 C77 . . . . 3.0(4) ?
C53 C52 C78 C77 . . . . -179.1(2) ?
C48 C49 C80 C81 . . . . -72.4(3) ?
C50 C49 C80 C81 . . . . 111.2(3) ?
C48 C49 C80 C85 . . . . 97.8(2) ?
C50 C49 C80 C85 . . . . -78.6(3) ?
C85 C80 C81 C82 . . . . -3.5(3) ?
C49 C80 C81 C82 . . . . 166.6(2) ?
C85 C80 C81 C86 . . . . 176.8(2) ?
C49 C80 C81 C86 . . . . -13.1(3) ?
C80 C81 C82 C83 . . . . -1.1(3) ?
C86 C81 C82 C83 . . . . 178.6(2) ?
C81 C82 C83 C84 . . . . 4.8(4) ?
C81 C82 C83 C87 . . . . -174.2(2) ?
C82 C83 C84 C85 . . . . -4.0(4) ?
C87 C83 C84 C85 . . . . 175.0(2) ?
C83 C84 C85 C80 . . . . -0.5(4) ?
C83 C84 C85 C88 . . . . -179.7(2) ?
C81 C80 C85 C84 . . . . 4.3(3) ?
C49 C80 C85 C84 . . . . -165.9(2) ?
C81 C80 C85 C88 . . . . -176.5(2) ?
C49 C80 C85 C88 . . . . 13.3(3) ?
C10 C1 N1 C4 . . . . -171.6(2) ?
C2 C1 N1 C4 . . . . 3.4(2) ?
C10 C1 N1 B1 . . . . 7.1(4) ?
C2 C1 N1 B1 . . . . -177.88(19) ?
C5 C4 N1 C1 . . . . 177.65(19) ?
C3 C4 N1 C1 . . . . -2.1(2) ?
C5 C4 N1 B1 . . . . -1.2(3) ?
C3 C4 N1 B1 . . . . 179.09(18) ?
F2 B1 N1 C1 . . . . 60.3(3) ?
F1 B1 N1 C1 . . . . -61.5(3) ?
N2 B1 N1 C1 . . . . 179.32(18) ?
F2 B1 N1 C4 . . . . -121.1(2) ?
F1 B1 N1 C4 . . . . 117.1(2) ?
N2 B1 N1 C4 . . . . -2.1(3) ?
C23 C9 N2 C6 . . . . 172.9(2) ?
C8 C9 N2 C6 . . . . -3.7(2) ?
C23 C9 N2 B1 . . . . -7.5(3) ?
C8 C9 N2 B1 . . . . 175.99(19) ?
C7 C6 N2 C9 . . . . 1.6(2) ?
C5 C6 N2 C9 . . . . -179.85(19) ?
C7 C6 N2 B1 . . . . -178.14(18) ?
C5 C6 N2 B1 . . . . 0.4(3) ?
F2 B1 N2 C9 . . . . -58.3(3) ?
F1 B1 N2 C9 . . . . 64.1(3) ?
N1 B1 N2 C9 . . . . -177.16(18) ?
F2 B1 N2 C6 . . . . 121.4(2) ?
F1 B1 N2 C6 . . . . -116.3(2) ?
N1 B1 N2 C6 . . . . 2.5(3) ?
C54 C45 N3 C48 . . . . -178.0(2) ?
C46 C45 N3 C48 . . . . 0.5(2) ?
C54 C45 N3 B2 . . . . -6.1(4) ?
C46 C45 N3 B2 . . . . 172.4(2) ?
C47 C48 N3 C45 . . . . 0.1(2) ?
C49 C48 N3 C45 . . . . 179.8(2) ?
C47 C48 N3 B2 . . . . -172.5(2) ?
C49 C48 N3 B2 . . . . 7.1(3) ?
F4 B2 N3 C45 . . . . -56.2(3) ?
F3 B2 N3 C45 . . . . 65.7(3) ?
N4 B2 N3 C45 . . . . -175.9(2) ?
F4 B2 N3 C48 . . . . 114.5(2) ?
F3 B2 N3 C48 . . . . -123.5(2) ?
N4 B2 N3 C48 . . . . -5.1(3) ?
C67 C53 N4 C50 . . . . 178.1(2) ?
C52 C53 N4 C50 . . . . -1.5(2) ?
C67 C53 N4 B2 . . . . -8.8(4) ?
C52 C53 N4 B2 . . . . 171.6(2) ?
C51 C50 N4 C53 . . . . 0.4(3) ?
C49 C50 N4 C53 . . . . 179.7(2) ?
C51 C50 N4 B2 . . . . -173.2(2) ?
C49 C50 N4 B2 . . . . 6.2(3) ?
F4 B2 N4 C53 . . . . 68.0(3) ?
F3 B2 N4 C53 . . . . -54.4(3) ?
N3 B2 N4 C53 . . . . -173.4(2) ?
F4 B2 N4 C50 . . . . -120.0(2) ?
F3 B2 N4 C50 . . . . 117.6(2) ?
N3 B2 N4 C50 . . . . -1.4(3) ?
